data_1542988
loop_
_publ_author_name
'Yang, Xiaoping'
'Wang, Shiqing'
'King, Tyler L.'
'Kerr, Christopher J.'
'Blanchet, Clement'
'Svergun, Dmitri'
'Pal, Robert'
'Beeby, Andrew'
'Vadivelu, Jamuna'
'Brown, Katherine A.'
'Jones, Richard A.'
'Zhang, Lijie'
'Huang, Shaoming'

_publ_section_title
;
 Anisotropic lanthanide-based nano-clusters for imaging applications.
;
_journal_name_full 'Faraday discussions'
_journal_page_first 465
_journal_paper_doi 10.1039/c6fd00018e
_journal_volume 191
_journal_year 2016
_chemical_formula_moiety '2(C56 H50 Br4 N8 Nd2 Ni4 O46), 4(O1.75), 4(O0.75), O'
_chemical_formula_sum 'C56 H50 Br4 N8 Nd2 Ni4 O51.5'
_chemical_formula_weight 2502.00
_chemical_name_systematic Ni-Nd-cluster
_chemical_properties_physical Heat-sensitive
_space_group_IT_number 14
_symmetry_cell_setting monoclinic
_symmetry_space_group_name_Hall '-P 2ybc'
_symmetry_space_group_name_H-M 'P 1 21/c 1'
_atom_sites_solution_hydrogens geom
_atom_sites_solution_primary direct
_atom_sites_solution_secondary difmap
_audit_creation_method SHELXL-97
_audit_update_record
;
2016-01-27 deposited with the CCDC.
2016-03-29 downloaded from the CCDC.
;
_cell_angle_alpha 90.00
_cell_angle_beta 107.63(3)
_cell_angle_gamma 90.00
_cell_formula_units_Z 2
_cell_length_a 15.462(3)
_cell_length_b 19.156(4)
_cell_length_c 19.871(4)
_cell_measurement_reflns_used 10012
_cell_measurement_temperature 223(2)
_cell_measurement_theta_max 27.50
_cell_measurement_theta_min 2.90
_cell_volume 5609(2)
_computing_cell_refinement 'Collect software, Nonius B.V. 1998'
_computing_data_collection 'Collect software, Nonius B.V. 1998'
_computing_data_reduction
;
DENZO and Scalepack (Otwinoski and Minor, 1997)
;
_computing_molecular_graphics 'XP SHELXTL/PC, Siemens Analytical'
_computing_structure_refinement 'XL SHELXTL/PC, Siemens Analytical'
_computing_structure_solution
;

SIR97 - Altomare A., Burla M.C., Camalli M., Cascarano G.L., Giacovazzo C., 
Guagliardi A., Moliterni A.G.G., Polidori G.,Spagna R.
;
_diffrn_ambient_temperature 223(1)
_diffrn_detector_area_resol_mean 13.6612
_diffrn_measured_fraction_theta_full 0.992
_diffrn_measured_fraction_theta_max 0.992
_diffrn_measurement_device_type 'Mercury2 (2x2 bin mode)'
_diffrn_measurement_method dtprofit.ref
_diffrn_radiation_monochromator 'Graphite Monochromator'
_diffrn_radiation_source 'Sealed tube'
_diffrn_radiation_type MoK\a
_diffrn_radiation_wavelength 0.710747
_diffrn_reflns_av_R_equivalents 0.0243
_diffrn_reflns_av_sigmaI/netI 0.0411
_diffrn_reflns_limit_h_max 18
_diffrn_reflns_limit_h_min -18
_diffrn_reflns_limit_k_max 18
_diffrn_reflns_limit_k_min -22
_diffrn_reflns_limit_l_max 23
_diffrn_reflns_limit_l_min -23
_diffrn_reflns_number 17304
_diffrn_reflns_theta_full 25.00
_diffrn_reflns_theta_max 25.00
_diffrn_reflns_theta_min 2.91
_exptl_absorpt_coefficient_mu 3.073
_exptl_absorpt_correction_T_max 1.000000
_exptl_absorpt_correction_T_min 0.562933
_exptl_absorpt_correction_type multi-scan
_exptl_absorpt_process_details 'DENZO and Scalepack (Otwinoski and Minor, 1997)'
_exptl_crystal_colour Blue
_exptl_crystal_density_diffrn 1.481
_exptl_crystal_density_method 'not measured'
_exptl_crystal_description Block
_exptl_crystal_F_000 2452
_exptl_crystal_preparation Luminescent
_exptl_crystal_recrystallization_method 'Vapour Deposition'
_exptl_crystal_size_max 0.18
_exptl_crystal_size_mid 0.11
_exptl_crystal_size_min 0.07
_refine_diff_density_max 3.936
_refine_diff_density_min -3.349
_refine_diff_density_rms 0.179
_refine_ls_extinction_coef 0.0028(3)
_refine_ls_extinction_expression Fc^*^=kFc[1+0.001xFc^2^\l^3^/sin(2\q)]^-1/4^
_refine_ls_extinction_method SHELXL
_refine_ls_goodness_of_fit_ref 1.027
_refine_ls_hydrogen_treatment constr
_refine_ls_matrix_type full
_refine_ls_number_parameters 600
_refine_ls_number_reflns 9806
_refine_ls_number_restraints 397
_refine_ls_restrained_S_all 1.061
_refine_ls_R_factor_all 0.0982
_refine_ls_R_factor_gt 0.0781
_refine_ls_shift/su_max 0.001
_refine_ls_shift/su_mean 0.000
_refine_ls_structure_factor_coef Fsqd
_refine_ls_weighting_details 'calc w=1/[\s^2^(Fo^2^)+(0.1288P)^2^+52.2660P] where P=(Fo^2^+2Fc^2^)/3'
_refine_ls_weighting_scheme calc
_refine_ls_wR_factor_gt 0.2092
_refine_ls_wR_factor_ref 0.2280
_reflns_number_gt 7655
_reflns_number_total 9806
_reflns_threshold_expression >2sigma(I)
_cod_data_source_file c6fd00018e2.cif
_cod_data_source_block Ni-Nd-cluster
_cod_depositor_comments
;
The following automatic conversions were performed:

'_exptl_absorpt_correction_type' value 'Multi-scan' changed to
'multi-scan' according to
/usr/data/users/saulius/crontab/automatic-downloads/rss-feeds/RSC/lib/dictionaries/cif_core.dic
dictionary named 'cif_core.dic' version 2.4.2 from 2011-04-26.

Automatic conversion script
Id: cif_fix_values 4268 2015-11-12 08:31:59Z antanas 

 Adding full bibliography for 1542986--1542988.cif.
;
_cod_original_cell_volume 5609.2(19)
_cod_original_sg_symbol_H-M P2(1)/c
_cod_original_formula_sum 'C56 H50 Br4 N8 Nd2 Ni4 O51.50'
_cod_database_code 1542988

loop_
_symmetry_equiv_pos_as_xyz
'x, y, z'
'-x, y+1/2, -z+1/2'
'-x, -y, -z'
'x, -y-1/2, z-1/2'

loop_
_atom_site_label
_atom_site_type_symbol
_atom_site_fract_x
_atom_site_fract_y
_atom_site_fract_z
_atom_site_U_iso_or_equiv
_atom_site_adp_type
_atom_site_occupancy
_atom_site_symmetry_multiplicity
_atom_site_calc_flag
_atom_site_refinement_flags
Nd1 Nd 0.62698(3) 0.38755(2) 0.21112(2) 0.0283(2) Uani 1 1 d U
Ni1 Ni 0.65583(9) 0.52077(6) 0.33591(6) 0.0404(3) Uani 1 1 d U
Ni2 Ni 0.52430(9) 0.38795(6) 0.34545(7) 0.0416(3) Uani 1 1 d U
Br1 Br 1.08074(18) 0.54085(19) 0.2297(3) 0.2160(18) Uani 1 1 d U
Br2 Br 0.73808(16) 0.02470(8) 0.38320(9) 0.1041(7) Uani 1 1 d U
N1 N 0.6754(6) 0.5904(5) 0.2594(5) 0.049(2) Uani 1 1 d U
N2 N 0.5636(6) 0.5830(4) 0.3734(4) 0.0437(19) Uani 1 1 d U
H2A H 0.5204 0.5523 0.3771 0.052 Uiso 1 1 calc R
N3 N 0.5077(6) 0.3093(4) 0.4132(4) 0.046(2) Uani 1 1 d U
N4 N 0.4732(7) 0.3246(5) 0.1079(5) 0.053(2) Uani 1 1 d U
O1 O 0.8734(7) 0.3583(6) 0.3233(6) 0.094(3) Uani 1 1 d U
O2 O 0.7334(5) 0.4498(4) 0.2940(4) 0.0507(17) Uani 1 1 d U
O3 O 0.6027(5) 0.3234(4) 0.3043(4) 0.0496(17) Uani 1 1 d U
O4 O 0.7056(5) 0.2647(4) 0.2365(4) 0.0541(18) Uani 1 1 d U
O5 O 0.6512(5) 0.4431(4) 0.4104(3) 0.0450(16) Uani 1 1 d U
O6 O 0.7237(11) 0.3545(8) 0.4980(8) 0.135(5) Uani 1 1 d U
O7 O 0.8040(9) 0.4700(7) 0.4856(7) 0.116(4) Uani 1 1 d U
O8 O 0.9088(11) 0.5739(9) 0.4969(9) 0.154(6) Uani 1 1 d U
O9 O 0.7669(5) 0.5664(4) 0.4050(4) 0.0553(18) Uani 1 1 d U
O10 O 0.4101(5) 0.3479(4) 0.2737(4) 0.059(2) Uani 1 1 d U
O11 O 0.2588(14) 0.3342(11) 0.1931(11) 0.187(7) Uani 1 1 d U
O12 O 0.3041(12) 0.4339(9) 0.2967(10) 0.155(6) Uani 1 1 d U
O13 O 0.3265(11) 0.5376(8) 0.3776(9) 0.144(5) Uani 1 1 d U
O14 O 0.4477(5) 0.4620(4) 0.3780(4) 0.0510(17) Uani 1 1 d U
O15 O 0.7351(6) 0.3846(4) 0.1554(4) 0.059(2) Uani 1 1 d U
O16 O 0.8405(13) 0.3979(9) 0.0886(10) 0.154(6) Uani 1 1 d U
O17 O 0.7046(10) 0.4802(7) 0.0726(7) 0.118(4) Uani 1 1 d U
O18 O 0.5777(10) 0.5708(7) 0.0438(7) 0.119(4) Uani 1 1 d U
O19 O 0.5906(5) 0.4792(4) 0.1325(4) 0.0518(18) Uani 1 1 d U
O20 O 0.5526(7) 0.3062(5) 0.1115(5) 0.079(3) Uani 1 1 d U
O21 O 0.4646(6) 0.3722(5) 0.1506(4) 0.067(2) Uani 1 1 d U
O22 O 0.4066(7) 0.2970(4) 0.0652(5) 0.073(2) Uani 1 1 d U
O23 O 0.5507(4) 0.4581(3) 0.2715(3) 0.0397(15) Uani 1 1 d U
C1 C 0.935(2) 0.3042(18) 0.3429(19) 0.215 Uiso 1 1 d .
H1A H 0.9064 0.2648 0.3573 0.322 Uiso 1 1 calc R
H1B H 0.9859 0.3189 0.3814 0.322 Uiso 1 1 calc R
H1C H 0.9553 0.2912 0.3035 0.322 Uiso 1 1 calc R
C2 C 0.8875(9) 0.4257(8) 0.3000(7) 0.072(4) Uani 1 1 d U
C3 C 0.9700(11) 0.4492(10) 0.2855(9) 0.093(5) Uani 1 1 d U
H3A H 1.0193 0.4191 0.2934 0.112 Uiso 1 1 calc R
C4 C 0.9751(13) 0.5158(11) 0.2600(12) 0.110(6) Uani 1 1 d U
C5 C 0.9051(10) 0.5612(9) 0.2441(9) 0.088(4) Uani 1 1 d U
H5A H 0.9096 0.6041 0.2235 0.105 Uiso 1 1 calc R
C6 C 0.8212(9) 0.5414(7) 0.2601(7) 0.064(3) Uani 1 1 d U
C7 C 0.8130(8) 0.4731(6) 0.2862(6) 0.055(3) Uani 1 1 d U
C8 C 0.7486(8) 0.5923(6) 0.2421(6) 0.053(3) Uani 1 1 d U
H8A H 0.7560 0.6303 0.2153 0.064 Uiso 1 1 calc R
C9 C 0.6066(8) 0.6477(6) 0.2306(6) 0.054(3) Uani 1 1 d U
H9A H 0.5551 0.6282 0.1945 0.065 Uiso 1 1 calc R
H9B H 0.6338 0.6831 0.2085 0.065 Uiso 1 1 calc R
C10 C 0.5720(8) 0.6830(6) 0.2887(6) 0.055(3) Uani 1 1 d U
H10A H 0.6241 0.6978 0.3272 0.066 Uiso 1 1 calc R
H10B H 0.5377 0.7245 0.2689 0.066 Uiso 1 1 calc R
C11 C 0.5122(8) 0.6359(6) 0.3185(6) 0.051(3) Uani 1 1 d U
H11A H 0.4764 0.6652 0.3397 0.061 Uiso 1 1 calc R
H11B H 0.4704 0.6109 0.2797 0.061 Uiso 1 1 calc R
C12 C 0.5994(7) 0.6158(5) 0.4464(5) 0.044(2) Uani 1 1 d U
H12A H 0.6323 0.6580 0.4427 0.053 Uiso 1 1 calc R
H12B H 0.6420 0.5838 0.4771 0.053 Uiso 1 1 calc R
C13 C 0.5250(7) 0.6343(6) 0.4809(5) 0.046(2) Uani 1 1 d U
H13A H 0.4766 0.6597 0.4473 0.069 Uiso 1 1 calc R
H13B H 0.4996 0.5916 0.4932 0.069 Uiso 1 1 calc R
C14 C 0.4371(8) 0.3211(6) 0.4524(6) 0.050(2) Uani 1 1 d U
H14A H 0.4178 0.2763 0.4654 0.075 Uiso 1 1 calc R
H14B H 0.3843 0.3441 0.4209 0.075 Uiso 1 1 calc R
C15 C 0.5417(7) 0.2473(5) 0.4167(5) 0.045(2) Uani 1 1 d U
H15A H 0.5238 0.2155 0.4453 0.054 Uiso 1 1 calc R
C16 C 0.6064(7) 0.2208(5) 0.3799(5) 0.047(2) Uani 1 1 d U
C17 C 0.6415(8) 0.1504(5) 0.3979(6) 0.051(3) Uani 1 1 d U
H17A H 0.6276 0.1260 0.4338 0.061 Uiso 1 1 calc R
C18 C 0.6950(9) 0.1198(6) 0.3624(6) 0.058(3) Uani 1 1 d U
C19 C 0.7214(8) 0.1560(5) 0.3075(5) 0.049(2) Uani 1 1 d U
H19A H 0.7581 0.1346 0.2842 0.059 Uiso 1 1 calc R
C20 C 0.6895(7) 0.2244(5) 0.2907(5) 0.045(2) Uani 1 1 d U
C21 C 0.6327(7) 0.2577(5) 0.3263(5) 0.039(2) Uani 1 1 d U
C22 C 0.7532(10) 0.2318(7) 0.1926(7) 0.074(4) Uani 1 1 d U
H22A H 0.8101 0.2138 0.2218 0.111 Uiso 1 1 calc R
H22B H 0.7641 0.2656 0.1603 0.111 Uiso 1 1 calc R
H22C H 0.7171 0.1943 0.1665 0.111 Uiso 1 1 calc R
C23 C 0.7251(7) 0.4253(6) 0.4626(6) 0.050(2) Uani 1 1 d U
C24 C 0.8194(8) 0.5355(6) 0.4587(6) 0.058(3) Uani 1 1 d U
C25 C 0.3321(12) 0.3716(8) 0.2563(8) 0.078(4) Uani 1 1 d U
C26 C 0.3632(9) 0.4756(7) 0.3499(7) 0.065(3) Uani 1 1 d U
C27 C 0.7556(9) 0.4212(7) 0.1075(6) 0.060(3) Uani 1 1 d U
C28 C 0.6256(8) 0.5061(6) 0.0864(5) 0.052(3) Uani 1 1 d U
O1W O 0.874(4) 0.697(3) 0.066(3) 0.23(2) Uani 0.50 1 d PDU
O2W O 0.803(2) 0.7276(18) 0.0837(19) 0.144(10) Uani 0.50 1 d PU
O3W O 0.831(3) 0.768(2) 0.146(2) 0.187(15) Uani 0.50 1 d PU
O4W O 1.014(2) 0.6848(16) 0.3745(16) 0.131(9) Uani 0.50 1 d PU
O5W O 0.890(4) 0.739(3) 0.229(3) 0.120(16) Uani 0.25 1 d PU
O6W O 0.980(7) 0.624(5) -0.002(5) 0.23(4) Uani 0.25 1 d PDU
O7W O 0.964(5) 0.730(4) 0.341(4) 0.15(2) Uani 0.25 1 d PU

loop_
_atom_site_aniso_label
_atom_site_aniso_U_11
_atom_site_aniso_U_22
_atom_site_aniso_U_33
_atom_site_aniso_U_23
_atom_site_aniso_U_13
_atom_site_aniso_U_12
Nd1 0.0453(3) 0.0204(3) 0.0262(3) 0.00098(16) 0.0213(2) 0.00354(19)
Ni1 0.0498(8) 0.0384(7) 0.0362(7) -0.0008(5) 0.0178(5) 0.0035(5)
Ni2 0.0559(8) 0.0340(7) 0.0414(7) 0.0002(5) 0.0246(6) 0.0039(5)
Br1 0.0903(16) 0.188(3) 0.411(5) 0.008(3) 0.137(3) -0.0123(17)
Br2 0.1905(19) 0.0598(9) 0.0951(11) 0.0348(8) 0.0927(13) 0.0596(10)
N1 0.058(5) 0.043(4) 0.048(4) 0.000(4) 0.021(4) -0.005(4)
N2 0.055(5) 0.040(4) 0.038(4) 0.000(3) 0.018(4) 0.006(4)
N3 0.061(5) 0.041(4) 0.043(4) -0.001(3) 0.027(4) -0.001(4)
N4 0.071(6) 0.040(4) 0.049(5) -0.001(4) 0.018(4) -0.006(4)
O1 0.076(6) 0.075(6) 0.112(7) -0.003(5) -0.002(5) 0.023(5)
O2 0.051(4) 0.051(4) 0.053(4) 0.003(3) 0.021(3) 0.005(3)
O3 0.067(4) 0.041(4) 0.050(4) 0.003(3) 0.030(3) 0.008(3)
O4 0.073(5) 0.045(4) 0.056(4) 0.002(3) 0.038(4) 0.004(3)
O5 0.051(4) 0.048(4) 0.039(3) 0.000(3) 0.018(3) 0.006(3)
O6 0.144(8) 0.130(8) 0.123(8) 0.028(7) 0.030(7) -0.001(7)
O7 0.114(7) 0.117(7) 0.110(7) -0.006(6) 0.023(6) -0.009(6)
O8 0.141(9) 0.158(9) 0.151(9) -0.010(8) 0.026(7) -0.020(8)
O9 0.059(4) 0.057(4) 0.051(4) -0.005(3) 0.020(3) -0.001(4)
O10 0.056(4) 0.064(5) 0.059(4) -0.007(4) 0.019(4) -0.001(4)
O11 0.187(11) 0.187(11) 0.180(11) -0.006(9) 0.045(8) -0.003(9)
O12 0.147(9) 0.148(9) 0.169(10) 0.012(8) 0.047(8) -0.002(8)
O13 0.140(8) 0.145(9) 0.147(9) -0.032(7) 0.042(7) 0.041(7)
O14 0.054(4) 0.049(4) 0.056(4) 0.005(3) 0.026(3) 0.008(3)
O15 0.073(5) 0.052(4) 0.061(4) 0.003(3) 0.034(4) 0.004(4)
O16 0.153(9) 0.172(10) 0.154(9) 0.016(8) 0.070(8) 0.010(8)
O17 0.125(8) 0.122(8) 0.117(7) -0.002(6) 0.054(6) 0.001(6)
O18 0.138(8) 0.104(7) 0.112(7) 0.017(6) 0.033(6) 0.005(6)
O19 0.066(4) 0.049(4) 0.047(4) 0.003(3) 0.026(3) 0.003(3)
O20 0.085(6) 0.063(5) 0.085(6) -0.024(4) 0.018(5) 0.009(4)
O21 0.079(5) 0.072(5) 0.056(4) -0.020(4) 0.026(4) -0.007(4)
O22 0.089(6) 0.057(5) 0.062(5) -0.007(4) 0.006(4) -0.008(4)
O23 0.048(4) 0.039(3) 0.037(3) -0.002(3) 0.019(3) 0.001(3)
C2 0.065(7) 0.072(7) 0.075(7) -0.014(6) 0.014(6) 0.008(6)
C3 0.067(7) 0.105(9) 0.107(9) -0.006(7) 0.023(6) 0.008(7)
C4 0.089(9) 0.115(10) 0.130(10) 0.001(8) 0.039(8) -0.003(8)
C5 0.073(7) 0.086(8) 0.114(9) -0.004(7) 0.042(7) 0.003(6)
C6 0.066(6) 0.068(7) 0.060(6) -0.004(5) 0.023(5) -0.013(5)
C7 0.050(5) 0.063(6) 0.054(6) -0.009(5) 0.021(5) 0.001(5)
C8 0.060(6) 0.057(6) 0.047(5) 0.000(4) 0.022(5) -0.007(5)
C9 0.069(6) 0.047(5) 0.047(5) 0.003(4) 0.019(5) 0.000(5)
C10 0.069(6) 0.045(5) 0.052(5) 0.002(4) 0.020(5) 0.004(5)
C11 0.056(6) 0.047(5) 0.049(5) 0.001(4) 0.013(4) 0.012(5)
C12 0.052(5) 0.037(5) 0.044(5) 0.001(4) 0.016(4) 0.002(4)
C13 0.057(5) 0.046(5) 0.038(5) 0.001(4) 0.019(4) 0.001(4)
C14 0.061(6) 0.047(5) 0.048(5) -0.004(4) 0.027(4) -0.004(4)
C15 0.060(5) 0.036(5) 0.045(5) 0.003(4) 0.026(4) -0.003(4)
C16 0.055(5) 0.044(5) 0.042(5) 0.003(4) 0.015(4) 0.002(4)
C17 0.069(6) 0.042(5) 0.049(5) 0.007(4) 0.028(5) 0.003(5)
C18 0.076(7) 0.049(6) 0.054(6) 0.004(4) 0.026(5) 0.009(5)
C19 0.063(6) 0.044(5) 0.046(5) 0.004(4) 0.024(4) 0.013(4)
C20 0.051(5) 0.043(5) 0.041(5) 0.003(4) 0.015(4) 0.002(4)
C21 0.057(5) 0.031(4) 0.034(4) 0.001(3) 0.020(4) -0.001(4)
C22 0.097(8) 0.068(7) 0.075(7) 0.011(5) 0.051(6) 0.016(6)
C23 0.052(5) 0.050(5) 0.049(5) 0.005(4) 0.016(4) 0.002(4)
C24 0.059(6) 0.058(6) 0.056(6) -0.003(5) 0.016(5) -0.011(5)
C25 0.090(8) 0.075(7) 0.070(7) -0.007(6) 0.027(6) -0.002(6)
C26 0.063(6) 0.074(7) 0.060(6) 0.004(5) 0.022(5) 0.013(5)
C27 0.067(6) 0.062(6) 0.058(6) 0.008(5) 0.032(5) 0.006(5)
C28 0.070(6) 0.050(5) 0.040(5) 0.002(4) 0.025(5) -0.004(5)
O1W 0.23(2) 0.22(2) 0.23(2) -0.001(10) 0.070(11) 0.000(10)
O2W 0.137(13) 0.152(14) 0.145(13) 0.008(10) 0.047(10) -0.002(9)
O3W 0.191(17) 0.189(17) 0.186(17) 0.003(10) 0.064(11) -0.006(10)
O4W 0.124(12) 0.128(12) 0.132(12) 0.006(9) 0.026(9) 0.002(9)
O5W 0.118(18) 0.120(19) 0.124(19) 0.002(10) 0.037(11) -0.005(10)
O6W 0.23(4) 0.23(4) 0.23(4) 0.001(11) 0.070(16) 0.003(11)
O7W 0.15(2) 0.15(2) 0.15(2) 0.003(10) 0.041(12) 0.000(10)

loop_
_atom_type_symbol
_atom_type_description
_atom_type_scat_dispersion_real
_atom_type_scat_dispersion_imag
_atom_type_scat_source
C C 0.0033 0.0016 'International Tables Vol C Tables 4.2.6.8 and 6.1.1.4'
H H 0.0000 0.0000 'International Tables Vol C Tables 4.2.6.8 and 6.1.1.4'
N N 0.0061 0.0033 'International Tables Vol C Tables 4.2.6.8 and 6.1.1.4'
O O 0.0106 0.0060 'International Tables Vol C Tables 4.2.6.8 and 6.1.1.4'
Ni Ni 0.3393 1.1124 'International Tables Vol C Tables 4.2.6.8 and 6.1.1.4'
Br Br -0.2901 2.4595 'International Tables Vol C Tables 4.2.6.8 and 6.1.1.4'
Nd Nd -0.1943 3.0179 'International Tables Vol C Tables 4.2.6.8 and 6.1.1.4'

loop_
_geom_angle_atom_site_label_1
_geom_angle_atom_site_label_2
_geom_angle_atom_site_label_3
_geom_angle
_geom_angle_site_symmetry_1
_geom_angle_site_symmetry_3
O15 Nd1 O2 83.6(3) . .
O15 Nd1 O19 75.7(3) . .
O2 Nd1 O19 93.8(3) . .
O15 Nd1 O3 133.6(3) . .
O2 Nd1 O3 87.5(3) . .
O19 Nd1 O3 150.5(2) . .
O15 Nd1 O23 145.3(2) . .
O2 Nd1 O23 72.2(2) . .
O19 Nd1 O23 81.4(2) . .
O3 Nd1 O23 70.9(2) . .
O15 Nd1 O21 123.7(3) . .
O2 Nd1 O21 145.6(3) . .
O19 Nd1 O21 75.8(3) . .
O3 Nd1 O21 86.5(3) . .
O23 Nd1 O21 73.8(2) . .
O15 Nd1 O20 80.2(3) . .
O2 Nd1 O20 162.4(3) . .
O19 Nd1 O20 88.8(3) . .
O3 Nd1 O20 98.8(3) . .
O23 Nd1 O20 125.4(3) . .
O21 Nd1 O20 51.8(3) . .
O15 Nd1 O4 72.8(2) . .
O2 Nd1 O4 98.0(3) . .
O19 Nd1 O4 144.7(2) . .
O3 Nd1 O4 63.5(2) . .
O23 Nd1 O4 133.8(2) . .
O21 Nd1 O4 109.4(3) . .
O20 Nd1 O4 70.7(3) . .
O15 Nd1 N4 102.3(3) . .
O2 Nd1 N4 171.4(3) . .
O19 Nd1 N4 81.8(3) . .
O3 Nd1 N4 92.7(3) . .
O23 Nd1 N4 99.8(3) . .
O21 Nd1 N4 26.1(3) . .
O20 Nd1 N4 25.7(3) . .
O4 Nd1 N4 89.8(3) . .
O15 Nd1 Ni1 114.2(2) . .
O2 Nd1 Ni1 36.46(18) . .
O19 Nd1 Ni1 82.97(18) . .
O3 Nd1 Ni1 80.74(17) . .
O23 Nd1 Ni1 36.13(16) . .
O21 Nd1 Ni1 109.12(19) . .
O20 Nd1 Ni1 160.8(2) . .
O4 Nd1 Ni1 124.50(17) . .
N4 Nd1 Ni1 135.2(2) . .
O15 Nd1 Ni2 161.0(2) . .
O2 Nd1 Ni2 80.94(18) . .
O19 Nd1 Ni2 116.26(18) . .
O3 Nd1 Ni2 34.90(16) . .
O23 Nd1 Ni2 36.27(16) . .
O21 Nd1 Ni2 74.9(2) . .
O20 Nd1 Ni2 113.5(3) . .
O4 Nd1 Ni2 98.42(15) . .
N4 Nd1 Ni2 94.37(19) . .
Ni1 Nd1 Ni2 56.34(3) . .
O9 Ni1 O23 170.7(3) . .
O9 Ni1 N1 86.5(3) . .
O23 Ni1 N1 100.1(3) . .
O9 Ni1 O5 91.8(3) . .
O23 Ni1 O5 80.8(3) . .
N1 Ni1 O5 172.1(3) . .
O9 Ni1 O2 94.4(3) . .
O23 Ni1 O2 79.8(3) . .
N1 Ni1 O2 84.4(3) . .
O5 Ni1 O2 88.1(3) . .
O9 Ni1 N2 92.3(3) . .
O23 Ni1 N2 93.1(3) . .
N1 Ni1 N2 98.8(3) . .
O5 Ni1 N2 88.9(3) . .
O2 Ni1 N2 172.7(3) . .
O9 Ni1 Nd1 133.7(2) . .
O23 Ni1 Nd1 41.01(17) . .
N1 Ni1 Nd1 88.0(2) . .
O5 Ni1 Nd1 87.61(18) . .
O2 Ni1 Nd1 39.3(2) . .
N2 Ni1 Nd1 133.9(2) . .
O10 Ni2 O3 89.2(3) . .
O10 Ni2 O14 91.1(3) . .
O3 Ni2 O14 172.9(3) . .
O10 Ni2 N3 86.0(3) . .
O3 Ni2 N3 91.4(3) . .
O14 Ni2 N3 95.7(3) . .
O10 Ni2 O23 93.5(3) . .
O3 Ni2 O23 81.2(3) . .
O14 Ni2 O23 91.7(3) . .
N3 Ni2 O23 172.6(3) . .
O10 Ni2 O5 171.0(3) . .
O3 Ni2 O5 89.7(3) . .
O14 Ni2 O5 89.0(3) . .
N3 Ni2 O5 102.9(3) . .
O23 Ni2 O5 77.5(2) . .
O10 Ni2 Nd1 87.9(2) . .
O3 Ni2 Nd1 40.51(19) . .
O14 Ni2 Nd1 132.4(2) . .
N3 Ni2 Nd1 131.6(2) . .
O23 Ni2 Nd1 40.98(17) . .
O5 Ni2 Nd1 85.43(17) . .
C8 N1 C9 117.2(9) . .
C8 N1 Ni1 122.8(8) . .
C9 N1 Ni1 119.4(7) . .
C12 N2 C11 111.5(8) . .
C12 N2 Ni1 118.0(6) . .
C11 N2 Ni1 112.2(6) . .
C12 N2 H2A 104.5 . .
C11 N2 H2A 104.5 . .
Ni1 N2 H2A 104.5 . .
C15 N3 C14 116.6(8) . .
C15 N3 Ni2 124.7(7) . .
C14 N3 Ni2 117.8(6) . .
O22 N4 O20 120.9(10) . .
O22 N4 O21 121.8(10) . .
O20 N4 O21 117.2(9) . .
O22 N4 Nd1 178.4(8) . .
O20 N4 Nd1 59.9(5) . .
O21 N4 Nd1 57.4(6) . .
C1 O1 C2 128.1(19) . .
C7 O2 Ni1 117.9(7) . .
C7 O2 Nd1 124.7(6) . .
Ni1 O2 Nd1 104.3(3) . .
C21 O3 Ni2 127.5(6) . .
C21 O3 Nd1 127.9(6) . .
Ni2 O3 Nd1 104.6(3) . .
C20 O4 C22 117.6(8) . .
C20 O4 Nd1 117.3(6) . .
C22 O4 Nd1 124.4(7) . .
C23 O5 Ni1 121.4(6) . .
C23 O5 Ni2 135.8(7) . .
Ni1 O5 Ni2 97.9(3) . .
C24 O7 C23 128.9(12) . .
C24 O9 Ni1 123.8(7) . .
C25 O10 Ni2 128.2(9) . .
C26 O12 C25 126.4(14) . .
C26 O14 Ni2 127.3(8) . .
C27 O15 Nd1 136.5(8) . .
C28 O17 C27 124.2(11) . .
C28 O19 Nd1 135.3(7) . .
N4 O20 Nd1 94.4(6) . .
N4 O21 Nd1 96.5(7) . .
Ni1 O23 Ni2 102.4(3) . .
Ni1 O23 Nd1 102.9(3) . .
Ni2 O23 Nd1 102.7(3) . .
O1 C1 H1A 109.5 . .
O1 C1 H1B 109.5 . .
H1A C1 H1B 109.5 . .
O1 C1 H1C 109.5 . .
H1A C1 H1C 109.5 . .
H1B C1 H1C 109.5 . .
O1 C2 C7 116.7(12) . .
O1 C2 C3 125.2(13) . .
C7 C2 C3 117.9(14) . .
C4 C3 C2 120.4(15) . .
C4 C3 H3A 119.8 . .
C2 C3 H3A 119.8 . .
C5 C4 C3 123.3(17) . .
C5 C4 Br1 116.9(15) . .
C3 C4 Br1 118.9(14) . .
C4 C5 C6 118.6(16) . .
C4 C5 H5A 120.7 . .
C6 C5 H5A 120.7 . .
C7 C6 C8 124.0(11) . .
C7 C6 C5 119.6(13) . .
C8 C6 C5 116.1(12) . .
O2 C7 C6 121.7(10) . .
O2 C7 C2 118.3(11) . .
C6 C7 C2 119.9(11) . .
N1 C8 C6 126.8(11) . .
N1 C8 H8A 116.6 . .
C6 C8 H8A 116.6 . .
N1 C9 C10 113.1(9) . .
N1 C9 H9A 109.0 . .
C10 C9 H9A 109.0 . .
N1 C9 H9B 109.0 . .
C10 C9 H9B 109.0 . .
H9A C9 H9B 107.8 . .
C11 C10 C9 114.3(9) . .
C11 C10 H10A 108.7 . .
C9 C10 H10A 108.7 . .
C11 C10 H10B 108.7 . .
C9 C10 H10B 108.7 . .
H10A C10 H10B 107.6 . .
N2 C11 C10 115.0(9) . .
N2 C11 H11A 108.5 . .
C10 C11 H11A 108.5 . .
N2 C11 H11B 108.5 . .
C10 C11 H11B 108.5 . .
H11A C11 H11B 107.5 . .
N2 C12 C13 114.4(8) . .
N2 C12 H12A 108.7 . .
C13 C12 H12A 108.7 . .
N2 C12 H12B 108.7 . .
C13 C12 H12B 108.7 . .
H12A C12 H12B 107.6 . .
C14 C13 C12 111.7(9) 3_666 .
C14 C13 H13A 109.3 3_666 .
C12 C13 H13A 109.3 . .
C14 C13 H13B 109.3 3_666 .
C12 C13 H13B 109.3 . .
H13A C13 H13B 107.9 . .
N3 C14 C13 112.0(9) . 3_666
N3 C14 H14A 109.2 . .
C13 C14 H14A 109.2 3_666 .
N3 C14 H14B 109.2 . .
C13 C14 H14B 109.2 3_666 .
H14A C14 H14B 107.9 . .
N3 C15 C16 127.4(9) . .
N3 C15 H15A 116.3 . .
C16 C15 H15A 116.3 . .
C21 C16 C17 117.9(9) . .
C21 C16 C15 125.3(9) . .
C17 C16 C15 116.7(9) . .
C18 C17 C16 120.6(10) . .
C18 C17 H17A 119.7 . .
C16 C17 H17A 119.7 . .
C17 C18 C19 122.2(10) . .
C17 C18 Br2 120.9(9) . .
C19 C18 Br2 116.9(8) . .
C20 C19 C18 117.8(9) . .
C20 C19 H19A 121.1 . .
C18 C19 H19A 121.1 . .
C19 C20 O4 124.2(9) . .
C19 C20 C21 121.4(9) . .
O4 C20 C21 114.2(8) . .
O3 C21 C20 116.9(8) . .
O3 C21 C16 123.0(8) . .
C20 C21 C16 120.0(9) . .
O4 C22 H22A 109.5 . .
O4 C22 H22B 109.5 . .
H22A C22 H22B 109.5 . .
O4 C22 H22C 109.5 . .
H22A C22 H22C 109.5 . .
H22B C22 H22C 109.5 . .
O5 C23 O7 122.5(10) . .
O5 C23 O6 117.1(10) . .
O7 C23 O6 120.4(11) . .
O9 C24 O7 126.4(11) . .
O9 C24 O8 115.9(11) . .
O7 C24 O8 117.7(12) . .
O10 C25 O12 122.2(14) . .
O10 C25 O11 117.4(14) . .
O12 C25 O11 120.4(15) . .
O14 C26 O12 123.6(13) . .
O14 C26 O13 116.9(12) . .
O12 C26 O13 119.5(13) . .
O15 C27 O17 124.1(11) . .
O15 C27 O16 116.1(11) . .
O17 C27 O16 119.8(11) . .
O19 C28 O17 124.3(11) . .
O19 C28 O18 117.8(10) . .
O17 C28 O18 117.9(10) . .
O1W O2W O3W 113(4) . .
O2W O3W O5W 126(4) . .

loop_
_geom_bond_atom_site_label_1
_geom_bond_atom_site_label_2
_geom_bond_distance
_geom_bond_site_symmetry_2
Nd1 O15 2.269(8) .
Nd1 O2 2.280(7) .
Nd1 O19 2.304(7) .
Nd1 O3 2.346(7) .
Nd1 O23 2.350(6) .
Nd1 O21 2.451(9) .
Nd1 O20 2.508(9) .
Nd1 O4 2.626(7) .
Nd1 N4 2.891(10) .
Nd1 Ni1 3.4915(14) .
Nd1 Ni2 3.4947(15) .
Ni1 O9 2.042(8) .
Ni1 O23 2.112(7) .
Ni1 N1 2.113(9) .
Ni1 O5 2.116(7) .
Ni1 O2 2.141(7) .
Ni1 N2 2.156(8) .
Ni2 O10 2.053(8) .
Ni2 O3 2.066(7) .
Ni2 O14 2.073(7) .
Ni2 N3 2.088(8) .
Ni2 O23 2.120(6) .
Ni2 O5 2.257(7) .
Br1 C4 1.964(19) .
Br2 C18 1.940(11) .
N1 C8 1.278(14) .
N1 C9 1.515(14) .
N2 C12 1.523(13) .
N2 C11 1.524(13) .
N2 H2A 0.9100 .
N3 C15 1.293(13) .
N3 C14 1.536(13) .
N4 O22 1.238(12) .
N4 O20 1.259(13) .
N4 O21 1.280(12) .
O1 C1 1.38(3) .
O1 C2 1.411(19) .
O2 C7 1.362(13) .
O3 C21 1.366(11) .
O4 C20 1.408(12) .
O4 C22 1.445(14) .
O5 C23 1.334(13) .
O6 C23 1.530(18) .
O7 C24 1.412(17) .
O7 C23 1.447(17) .
O8 C24 1.547(19) .
O9 C24 1.275(14) .
O10 C25 1.235(17) .
O11 C25 1.59(2) .
O12 C26 1.42(2) .
O12 C25 1.57(2) .
O13 C26 1.492(18) .
O14 C26 1.282(15) .
O15 C27 1.296(14) .
O16 C27 1.54(2) .
O17 C28 1.419(17) .
O17 C27 1.432(18) .
O18 C28 1.555(17) .
O19 C28 1.303(12) .
C1 H1A 0.9600 .
C1 H1B 0.9600 .
C1 H1C 0.9600 .
C2 C7 1.427(17) .
C2 C3 1.46(2) .
C3 C4 1.38(3) .
C3 H3A 0.9300 .
C4 C5 1.35(2) .
C5 C6 1.476(19) .
C5 H5A 0.9300 .
C6 C7 1.426(17) .
C6 C8 1.447(18) .
C8 H8A 0.9300 .
C9 C10 1.565(16) .
C9 H9A 0.9700 .
C9 H9B 0.9700 .
C10 C11 1.533(16) .
C10 H10A 0.9700 .
C10 H10B 0.9700 .
C11 H11A 0.9700 .
C11 H11B 0.9700 .
C12 C13 1.549(14) .
C12 H12A 0.9700 .
C12 H12B 0.9700 .
C13 C14 1.536(14) 3_666
C13 H13A 0.9700 .
C13 H13B 0.9700 .
C14 C13 1.536(14) 3_666
C14 H14A 0.9700 .
C14 H14B 0.9700 .
C15 C16 1.494(14) .
C15 H15A 0.9300 .
C16 C21 1.438(13) .
C16 C17 1.457(14) .
C17 C18 1.371(16) .
C17 H17A 0.9300 .
C18 C19 1.452(15) .
C19 C20 1.405(14) .
C19 H19A 0.9300 .
C20 C21 1.432(14) .
C22 H22A 0.9600 .
C22 H22B 0.9600 .
C22 H22C 0.9600 .
O1W O2W 1.38(5) .
O2W O3W 1.41(5) .
O3W O5W 1.73(7) .
O4W O7W 1.22(7) .
